data_2107141
loop_
_publ_author_name
'Rosenzweig, A.'
'Cromer, D.T.'
'Ryan, R.R.'

_publ_section_title
;
 The crystal structure of cesium nonafluorodiuranate(IV), Cs U2 F9
;
_journal_name_full 'Acta Crystallographica B (24,1968-38,1982)'
_journal_page_first 460
_journal_page_last 462
_journal_volume 29
_journal_year 1973
_chemical_formula_sum 'Cs F9 U2'
_chemical_name_systematic 'Cs (U2 F9)'
_space_group_IT_number 15
_symmetry_space_group_name_Hall '-C 2yc'
_symmetry_space_group_name_H-M 'C 1 2/c 1'
_cell_angle_alpha 90
_cell_angle_beta 118.11
_cell_angle_gamma 90
_cell_formula_units_Z 4
_cell_length_a 15.649
_cell_length_b 7.087
_cell_length_c 8.689
_cell_volume 849.981
_citation_journal_id_ASTM ACBCAR
_cod_data_source_file Rosenzweig_ACBCAR_1973_643.cif
_cod_data_source_block Cs1F9U2
_cod_original_cell_volume 849.9813
_cod_original_formula_sum 'Cs1 F9 U2'
_cod_database_code 2107141

loop_
_symmetry_equiv_pos_as_xyz
x,y,z
-x,y,-z+1/2
-x,-y,-z
x,-y,z-1/2
x+1/2,y+1/2,z
-x+1/2,y+1/2,-z+1/2
-x+1/2,-y+1/2,-z
x+1/2,-y+1/2,z-1/2

loop_
_atom_site_label
_atom_site_type_symbol
_atom_site_fract_x
_atom_site_fract_y
_atom_site_fract_z
_atom_site_occupancy
_atom_site_U_iso_or_equiv
F3 F-1 0.1603 0.1087 0.1385 1 0.0
F2 F-1 0.1686 0.1751 0.434 1 0.0
F1 F-1 0.331 0.2227 0.2775 1 0.0
F4 F-1 0.3144 0.0469 0.9851 1 0.0
F5 F-1 0.4554 0.0823 0.8503 0.5 0.0
U1 U+4 0.7129 0.0955 0.7937 1 0.0
Cs1 Cs+1 0 0.8968 0.25 1 0.0
